data_1001447
loop_
_publ_author_name
'Benabbas, A'
'Borel, M M'
'Grandin, A'
'Leclaire, A'
'Raveau, B'

_publ_section_title
;
A niobium phosphate bronze closely related to the tungsten phosphate
bronzes family: Na~4~Nb~8~P~6~O~35~
;
_journal_coden_ASTM JSSCBI
_journal_name_full 'Journal of Solid State Chemistry'
_journal_page_first 75
_journal_page_last 82
_journal_paper_doi 10.1016/0022-4596(90)90295-9
_journal_volume 89
_journal_year 1990
_chemical_formula_structural 'Na4 Nb8 (P6 O35)'
_chemical_formula_sum 'Na4 Nb8 O35 P6'
_chemical_name_systematic 'Tetrasodium niobium phosphate (4/8/6)'
_space_group_IT_number 55
_symmetry_cell_setting orthorhombic
_symmetry_Int_Tables_number 55
_symmetry_space_group_name_Hall '-P 2 2ab'
_symmetry_space_group_name_H-M 'P b a m'
_cell_angle_alpha 90
_cell_angle_beta 90
_cell_angle_gamma 90
_cell_formula_units_Z 2
_cell_length_a 8.4992(7)
_cell_length_b 15.3390(8)
_cell_length_c 10.5913(9)
_cell_volume 1380.8
_refine_ls_R_factor_all 0.036
_cod_database_code 1001447

loop_
_symmetry_equiv_pos_as_xyz
x,y,z
-x,-y,z
1/2+x,1/2-y,-z
1/2-x,1/2+y,-z
-x,-y,-z
x,y,-z
1/2-x,1/2+y,z
1/2+x,1/2-y,z

loop_
_atom_site_label
_atom_site_type_symbol
_atom_site_symmetry_multiplicity
_atom_site_Wyckoff_symbol
_atom_site_fract_x
_atom_site_fract_y
_atom_site_fract_z
_atom_site_occupancy
_atom_site_attached_hydrogens
_atom_site_calc_flag
Nb1 Nb4+ 8 i 0.09915(9) 0.10776(5) 0.18127(7) 1. 0 d
Nb2 Nb4+ 4 h 0.0776(1) 0.42436(8) 0.5 1. 0 d
Nb3 Nb4+ 8 i -0.0016(3) 0.4877(1) 0.1735(1) 0.5 0 d
P1 P5+ 4 h 0.1972(4) 0.0928(2) 0.5 1. 0 d
P2 P5+ 8 i 0.2122(3) 0.3218(2) 0.2336(2) 1. 0 d
Na1 Na1+ 4 h 0.4102(8) 0.2916(4) 0.5 1. 0 d
Na2 Na1+ 4 g 0.441(1) 0.2103(6) 0. 1. 0 d
O1 O2- 4 g 0.075(1) 0.1178(5) 0. 1. 0 d
O2 O2- 8 i 0.1074(7) 0.1223(4) 0.3809(5) 1. 0 d
O3 O2- 8 i 0.200(1) 0.2237(7) 0.184(1) 0.5 0 d
O4 O2- 8 i 0.133(1) 0.2460(8) 0.177(1) 0.5 0 d
O5 O2- 8 i 0.391(1) 0.3158(7) 0.209(1) 0.5 0 d
O6 O2- 8 i 0.372(1) 0.3510(8) 0.207(1) 0.5 0 d
O7 O2- 8 i 0.285(1) 0.0484(7) 0.176(1) 0.5 0 d
O8 O2- 8 i 0.316(1) 0.0890(7) 0.179(1) 0.5 0 d
O9 O2- 8 i 0.036(1) -0.0073(8) 0.1976(9) 0.5 0 d
O10 O2- 4 f 0. 0.5 0.3571(8) 1. 0 d
O11 O2- 4 h 0.364(1) 0.1384(6) 0.5 1. 0 d
O12 O2- 8 i 0.1761(7) 0.3292(4) 0.3744(6) 1. 0 d
O13 O2- 4 h 0.221(1) -0.0066(6) 0.5 1. 0 d
O14 O2- 2 c 0. 0.5 0. 1. 0 d
O15 O2- 8 i 0.087(2) 0.3736(8) 0.163(1) 0.5 0 d
O16 O2- 8 i 0.141(1) 0.4025(7) 0.162(1) 0.5 0 d

loop_
_atom_type_symbol
_atom_type_oxidation_number
Nb4+ 4.500
P5+ 5.000
Na1+ 1.000
O2- -2.000
